data_7204040
loop_
_publ_author_name
'Tang, Zhongjia'
'Guan, Jun'
'Guloy, Arnold M.'

_publ_section_title
;
 Synthesis and crystal structure of new organic-based layered
 perovskites with 2,2'-biimidazolium cations
;
_journal_issue 2
_journal_name_full 'Journal of Materials Chemistry'
_journal_page_first 479
_journal_paper_doi 10.1039/b007639m
_journal_volume 11
_journal_year 2001
_chemical_formula_sum 'C6 H8 I4 N4 Sn'
_chemical_formula_weight 762.45
_chemical_name_systematic
; 
 ? 
;
_space_group_IT_number 15
_symmetry_space_group_name_Hall '-C 2yc'
_symmetry_space_group_name_H-M 'C 1 2/c 1'
_atom_sites_solution_hydrogens geom
_atom_sites_solution_primary direct
_atom_sites_solution_secondary difmap
_audit_creation_method SHELXL
_cell_angle_alpha 90.00
_cell_angle_beta 100.180(2)
_cell_angle_gamma 90.00
_cell_formula_units_Z 4
_cell_length_a 8.7238(8)
_cell_length_b 9.5695(9)
_cell_length_c 19.288(2)
_cell_measurement_temperature 293(2)
_cell_volume 1584.9(3)
_computing_structure_refinement 'SHELXL-93 (Sheldrick, 1993)'
_computing_structure_solution 'SHELXS-86 (Sheldrick, 1990)'
_diffrn_ambient_temperature 293(2)
_diffrn_radiation_monochromator graphite
_diffrn_radiation_source 'fine-focus sealed tube'
_diffrn_radiation_type MoK\a
_diffrn_radiation_wavelength 0.71073
_diffrn_reflns_av_R_equivalents 0.0333
_diffrn_reflns_av_sigmaI/netI 0.0348
_diffrn_reflns_limit_h_max 8
_diffrn_reflns_limit_h_min -9
_diffrn_reflns_limit_k_max 10
_diffrn_reflns_limit_k_min -10
_diffrn_reflns_limit_l_max 21
_diffrn_reflns_limit_l_min -19
_diffrn_reflns_number 3466
_diffrn_reflns_theta_max 23.29
_diffrn_reflns_theta_min 2.15
_exptl_absorpt_coefficient_mu 9.384
_exptl_crystal_density_diffrn 3.195
_exptl_crystal_F_000 1336
_refine_diff_density_max 0.670
_refine_diff_density_min -0.562
_refine_diff_density_rms 0.160
_refine_ls_extinction_coef 0.00161(8)
_refine_ls_extinction_expression Fc^*^=kFc[1+0.001xFc^2^\l^3^/sin(2\q)]^-1/4^
_refine_ls_extinction_method SHELXL
_refine_ls_goodness_of_fit_all 1.047
_refine_ls_goodness_of_fit_obs 1.064
_refine_ls_matrix_type full
_refine_ls_number_parameters 70
_refine_ls_number_reflns 1147
_refine_ls_number_restraints 0
_refine_ls_restrained_S_all 1.047
_refine_ls_restrained_S_obs 1.064
_refine_ls_R_factor_all 0.0261
_refine_ls_R_factor_obs 0.0231
_refine_ls_shift/esd_max -0.001
_refine_ls_shift/esd_mean 0.000
_refine_ls_structure_factor_coef Fsqd
_refine_ls_weighting_details 'w=1/[\s^2^(Fo^2^)+(0.0193P)^2^+9.2319P] where P=(Fo^2^+2Fc^2^)/3'
_refine_ls_weighting_scheme calc
_refine_ls_wR_factor_all 0.0555
_refine_ls_wR_factor_obs 0.0543
_reflns_number_observed 1068
_reflns_number_total 1147
_reflns_observed_criterion >2sigma(I)
_cod_data_source_file b007639m.txt
_cod_data_source_block Biimidazolium_tin_tetraiodide
_cod_depositor_comments
;
The following automatic conversions were performed:

'_refine_ls_weighting_scheme' value 'calc
w=1/[\s^2^(Fo^2^)+(0.0193P)^2^+9.2319P] where P=(Fo^2^+2Fc^2^)/3' was
changed to 'calc'. New tag '_refine_ls_weighting_details' was
created. The value of the new tag was set to
'w=1/[\s^2^(Fo^2^)+(0.0193P)^2^+9.2319P] where P=(Fo^2^+2Fc^2^)/3'.

Automatic conversion script
Id: cif_fix_values 3143 2015-03-26 13:38:13Z robertas 
;
_cod_database_code 7204040

loop_
_symmetry_equiv_pos_as_xyz
'x, y, z'
'-x, y, -z+1/2'
'x+1/2, y+1/2, z'
'-x+1/2, y+1/2, -z+1/2'
'-x, -y, -z'
'x, -y, z-1/2'
'-x+1/2, -y+1/2, -z'
'x+1/2, -y+1/2, z-1/2'

loop_
_atom_site_aniso_label
_atom_site_aniso_U_11
_atom_site_aniso_U_22
_atom_site_aniso_U_33
_atom_site_aniso_U_23
_atom_site_aniso_U_13
_atom_site_aniso_U_12
Sn 0.0208(3) 0.0156(3) 0.0223(3) 0.000 0.0037(2) 0.000
I1 0.0246(3) 0.0258(3) 0.0393(3) -0.0069(2) 0.0038(2) 0.0055(2)
I2 0.0388(3) 0.0186(2) 0.0224(3) 0.0015(2) 0.0041(2) 0.0055(2)
N1 0.029(3) 0.020(3) 0.032(3) 0.003(2) -0.003(2) -0.001(2)
N2 0.042(3) 0.013(3) 0.032(3) 0.004(2) 0.007(3) 0.006(2)
C1 0.023(3) 0.017(3) 0.025(3) 0.007(2) 0.008(2) 0.004(2)
C2 0.033(4) 0.028(4) 0.033(3) -0.002(3) -0.008(3) 0.000(3)
C3 0.035(4) 0.033(4) 0.025(3) -0.001(3) 0.005(3) 0.001(3)

loop_
_atom_site_label
_atom_site_type_symbol
_atom_site_fract_x
_atom_site_fract_y
_atom_site_fract_z
_atom_site_U_iso_or_equiv
_atom_site_thermal_displace_type
_atom_site_occupancy
_atom_site_calc_flag
_atom_site_refinement_flags
_atom_site_disorder_group
Sn Sn 0.0000 0.36710(6) 0.2500 0.0196(2) Uani 1 d S .
I1 I -0.24576(4) 0.57722(4) 0.24716(2) 0.0301(2) Uani 1 d . .
I2 I -0.07704(5) 0.35416(4) 0.08218(2) 0.0267(2) Uani 1 d . .
N1 N -0.1768(6) 0.9233(5) 0.0343(3) 0.0276(12) Uani 1 d . .
H1A H -0.2234(6) 0.9852(5) 0.0058(3) 0.033 Uiso 1 calc R .
N2 N -0.1034(6) 0.7269(5) 0.0812(2) 0.0291(12) Uani 1 d . .
H2A H -0.0942(6) 0.6385(5) 0.0889(2) 0.035 Uiso 1 calc R .
C1 C -0.1969(7) 0.7846(6) 0.0274(3) 0.0210(12) Uani 1 d . .
C2 C -0.0236(8) 0.8276(7) 0.1226(4) 0.033(2) Uani 1 d . .
H2B H 0.0495(8) 0.8127(7) 0.1633(4) 0.040 Uiso 1 calc R .
C3 C -0.0691(8) 0.9512(7) 0.0945(3) 0.0312(15) Uani 1 d . .

loop_
_atom_type_symbol
_atom_type_description
_atom_type_scat_dispersion_real
_atom_type_scat_dispersion_imag
_atom_type_scat_source
C C 0.0033 0.0016 'International Tables Vol C Tables 4.2.6.8 and 6.1.1.4'
H H 0.0000 0.0000 'International Tables Vol C Tables 4.2.6.8 and 6.1.1.4'
N N 0.0061 0.0033 'International Tables Vol C Tables 4.2.6.8 and 6.1.1.4'
Sn Sn -0.6537 1.4246 'International Tables Vol C Tables 4.2.6.8 and 6.1.1.4'
I I -0.4742 1.8119 'International Tables Vol C Tables 4.2.6.8 and 6.1.1.4'

loop_
_geom_angle_atom_site_label_1
_geom_angle_atom_site_label_2
_geom_angle_atom_site_label_3
_geom_angle
_geom_angle_site_symmetry_1
_geom_angle_site_symmetry_3
_geom_angle_publ_flag
I1 Sn I1 93.43(2) 2 . ?
I1 Sn I2 89.166(12) 2 2 ?
I1 Sn I2 93.885(12) . 2 ?
I1 Sn I2 93.885(12) 2 . ?
I1 Sn I2 89.166(12) . . ?
I2 Sn I2 175.55(2) 2 . ?
C1 N1 C3 109.3(5) . . ?
C1 N2 C2 110.2(5) . . ?
N2 C1 N1 106.5(5) . . ?
N2 C1 C1 127.8(6) . 7_465 ?
N1 C1 C1 125.7(6) . 7_465 ?
C3 C2 N2 107.8(6) . . ?
C2 C3 N1 106.2(6) . . ?

loop_
_geom_bond_atom_site_label_1
_geom_bond_atom_site_label_2
_geom_bond_distance
_geom_bond_site_symmetry_2
_geom_bond_publ_flag
Sn I1 2.9328(6) 2 ?
Sn I1 2.9328(6) . ?
Sn I2 3.1900(4) 2 ?
Sn I2 3.1900(4) . ?
N1 C1 1.343(8) . ?
N1 C3 1.385(8) . ?
N2 C1 1.322(7) . ?
N2 C2 1.362(8) . ?
C1 C1 1.438(12) 7_465 ?
C2 C3 1.332(9) . ?
